data_4110459
loop_
_publ_author_name
'Elizabeth E. Hamilton'
'Phillip E. Fanwick'
'Jonathan J. Wilker'

_publ_contact_author_address
;    Department of Chemistry
     Purdue University
     560 Oval Dr.
     W. Lafayette
     IN 47907-2084
     USA
;
_publ_contact_author_email pfanwick@purdue.edu
_publ_contact_author_fax 1(765)4940239
_publ_contact_author_name 'Phillip E. Fanwick'
_publ_contact_author_phone 1(765)4944572
_publ_section_title
;
 Alkylation of Inorganic Oxo Compounds and Insights on Preventing DNA
 Damage
;
_journal_name_full 'Journal of the American Chemical Society'
_journal_page_first 3388
_journal_page_last 3395
_journal_paper_doi 10.1021/ja056568v
_journal_volume 128
_journal_year 2006
_chemical_formula_moiety 'C1 H2 O8 Se2,O4 Se1,3(C24 H20 P1)'
_chemical_formula_sum 'C73 H62 O12 P3 Se3'
_chemical_formula_weight 1461.10
_chemical_name_systematic ' ?'
_space_group_IT_number 2
_symmetry_cell_setting triclinic
_symmetry_space_group_name_Hall '-P 1'
_symmetry_space_group_name_H-M 'P -1'
_atom_type_scat_source 'International Tables for Crystallography (Vol C)'
_audit_creation_date 26-07-05
_audit_creation_method SHELXL_and_local_programs
_audit_update_record ' ?'
_cell_angle_alpha 79.479(4)
_cell_angle_beta 82.355(3)
_cell_angle_gamma 67.324(4)
_cell_formula_units_Z 2
_cell_length_a 11.2388(6)
_cell_length_b 14.2154(10)
_cell_length_c 22.1303(11)
_cell_measurement_reflns_used 48645
_cell_measurement_temperature 150
_cell_measurement_theta_max 27
_cell_measurement_theta_min 2
_cell_volume 3199.8(3)
_computing_cell_refinement DENZO/SCALEPACK_(Otwinowski,_1996)
_computing_data_collection Collect_(Nonius,_1998)
_computing_data_reduction DENZO/SCALEPACK_(Otwinowski,_1996)
_computing_molecular_graphics
;
    ORTEP (Johnson, 1976)
    PLATON (Spek, 1997)
;
_computing_structure_refinement SHELX97_(Sheldrick,_1997)
_computing_structure_solution direct_methods_(SIR2002,_Burla_et_al.,_2003)
_diffrn_ambient_temperature 150
_diffrn_measured_fraction_theta_max 0.8672
_diffrn_measurement_device_type Nonius_KappaCCD
_diffrn_measurement_method \w
_diffrn_radiation_monochromator 'graphite 002'
_diffrn_radiation_type MO-K\a
_diffrn_radiation_wavelength 0.71073
_diffrn_reflns_av_R_equivalents 0.043
_diffrn_reflns_limit_h_max 14
_diffrn_reflns_limit_h_min 0
_diffrn_reflns_limit_k_max 18
_diffrn_reflns_limit_k_min -16
_diffrn_reflns_limit_l_max 29
_diffrn_reflns_limit_l_min -28
_diffrn_reflns_number 48645
_diffrn_reflns_theta_max 27.90
_diffrn_reflns_theta_min 2.06
_exptl_absorpt_coefficient_mu 1.842
_exptl_absorpt_correction_T_max 0.6607
_exptl_absorpt_correction_T_min 0.6295
_exptl_absorpt_correction_type multi-scan_(Otwinowski_&_Minor,_1997)
_exptl_crystal_colour colorless
_exptl_crystal_density_diffrn 1.516
_exptl_crystal_description plate
_exptl_crystal_F_000 1486
_exptl_crystal_size_max 0.43
_exptl_crystal_size_mid 0.40
_exptl_crystal_size_min 0.23
_refine_diff_density_max 3.13
_refine_diff_density_min -1.58
_refine_ls_extinction_method none
_refine_ls_goodness_of_fit_ref 1.057
_refine_ls_hydrogen_treatment constr
_refine_ls_matrix_type full
_refine_ls_number_parameters 839
_refine_ls_number_reflns 11244
_refine_ls_number_restraints 1
_refine_ls_R_factor_all 0.087
_refine_ls_R_factor_gt 0.068
_refine_ls_shift/su_max 0.001
_refine_ls_structure_factor_coef Fsqd
_refine_ls_weighting_details '1/[\s^2^(Fo^2^)+(0.0984P)^2^+10.1954P] where P=(Fo^2^+2Fc^2^)/3 '
_refine_ls_weighting_scheme calc
_refine_ls_wR_factor_gt 0.179
_refine_ls_wR_factor_ref 0.189
_reflns_number_gt 8741
_reflns_number_total 11244
_reflns_threshold_expression >2.0\s(I)
_cod_data_source_file ja056568vsi20050924_075301.cif
_cod_data_source_block 4BH20
_cod_depositor_comments
;
The following automatic conversions were performed:

'_refine_ls_weighting_scheme' value 'calc ' changed to 'calc'
according to the built-in table from CIF Core dictionary named
'cif_core.dic' version 2.4.1 from 2010-06-29.

Automatic conversion script
Id: cif_fix_values 1715 2011-07-08 13:25:40Z adriana 
;
_cod_database_code 4110459

loop_
_symmetry_equiv_pos_as_xyz
'x, y, z'
'-x, -y, -z'

loop_
_atom_site_label
_atom_site_type_symbol
_atom_site_fract_x
_atom_site_fract_y
_atom_site_fract_z
_atom_site_U_iso_or_equiv
_atom_site_adp_type
_atom_site_occupancy
_atom_site_symmetry_multiplicity
_atom_site_calc_flag
_atom_site_refinement_flags
Se(1) Se -0.24507(7) 0.19916(5) 0.18217(3) 0.0478(2) Uani 1 1 d .
Se(2) Se 0.21849(5) 0.16902(4) 0.15699(2) 0.03150(17) Uani 1 1 d .
Se(3) Se 0.20180(6) 0.47999(5) 0.49325(3) 0.0463(2) Uani 1 1 d .
P(1) P 0.25239(12) -0.24298(10) 0.10865(6) 0.0229(3) Uani 1 1 d .
P(2) P -0.22623(12) 0.59509(9) 0.22186(6) 0.0222(3) Uani 1 1 d .
P(3) P 0.22275(12) 0.08193(9) 0.44494(6) 0.0219(3) Uani 1 1 d .
O(11) O -0.2420(8) 0.0962(5) 0.2288(4) 0.118(3) Uani 1 1 d .
O(12) O -0.3392(8) 0.2969(4) 0.2141(3) 0.100(2) Uani 1 1 d .
O(13) O -0.2547(8) 0.2123(8) 0.1120(4) 0.176(5) Uani 1 1 d .
O(14) O -0.1101(8) 0.2158(9) 0.1923(4) 0.162(5) Uani 1 1 d D
O(21) O 0.2491(5) 0.0787(3) 0.1164(2) 0.0537(12) Uani 1 1 d .
O(24) O 0.0993(7) 0.1552(7) 0.2175(3) 0.117(3) Uani 1 1 d D
O(31) O 0.3408(7) 0.4125(6) 0.5130(4) 0.123(3) Uani 1 1 d .
O(32) O 0.1424(5) 0.4062(3) 0.4638(2) 0.0613(14) Uani 1 1 d .
O(33) O 0.1046(6) 0.5174(6) 0.5536(3) 0.090(2) Uani 1 1 d .
O(34) O 0.1955(6) 0.5791(5) 0.4419(3) 0.0764(17) Uani 1 1 d .
O(22A) O 0.2738(19) 0.2521(11) 0.1216(8) 0.072(7) Uani 0.329(10) 1 d P
O(22B) O 0.1445(7) 0.2844(5) 0.1186(3) 0.051(2) Uani 0.671(10) 1 d P
O(23A) O 0.2670(13) 0.1109(11) 0.2271(6) 0.046(4) Uani 0.329(10) 1 d P
O(23B) O 0.3266(8) 0.1655(7) 0.1963(4) 0.075(3) Uani 0.671(10) 1 d P
C(1B) C -0.0054(7) 0.1583(16) 0.2009(6) 0.234(13) Uani 1 1 d D
C(111) C 0.3144(5) -0.3791(4) 0.1052(2) 0.0267(11) Uani 1 1 d .
C(112) C 0.2322(6) -0.4339(4) 0.1215(2) 0.0339(12) Uani 1 1 d .
C(113) C 0.2822(6) -0.5400(4) 0.1212(3) 0.0391(14) Uani 1 1 d .
C(114) C 0.4124(6) -0.5903(4) 0.1053(3) 0.0420(15) Uani 1 1 d .
C(115) C 0.4927(6) -0.5359(4) 0.0886(3) 0.0419(14) Uani 1 1 d .
C(116) C 0.4435(5) -0.4296(4) 0.0884(2) 0.0316(12) Uani 1 1 d .
C(121) C 0.3652(5) -0.1911(4) 0.0648(2) 0.0250(11) Uani 1 1 d .
C(122) C 0.4481(5) -0.1641(4) 0.0931(3) 0.0317(12) Uani 1 1 d .
C(123) C 0.5389(6) -0.1303(5) 0.0581(3) 0.0387(14) Uani 1 1 d .
C(124) C 0.5489(5) -0.1249(4) -0.0050(3) 0.0360(13) Uani 1 1 d .
C(125) C 0.4660(5) -0.1520(4) -0.0338(3) 0.0344(13) Uani 1 1 d .
C(126) C 0.3738(5) -0.1846(4) 0.0009(2) 0.0287(11) Uani 1 1 d .
C(131) C 0.0996(5) -0.1840(4) 0.0745(2) 0.0242(10) Uani 1 1 d .
C(132) C 0.0071(5) -0.0931(4) 0.0929(2) 0.0302(12) Uani 1 1 d .
C(133) C -0.1052(5) -0.0425(4) 0.0623(3) 0.0351(13) Uani 1 1 d .
C(134) C -0.1255(5) -0.0821(5) 0.0133(3) 0.0362(13) Uani 1 1 d .
C(135) C -0.0349(6) -0.1722(5) -0.0048(3) 0.0400(14) Uani 1 1 d .
C(136) C 0.0785(6) -0.2230(5) 0.0254(3) 0.0369(13) Uani 1 1 d .
C(141) C 0.2355(5) -0.2205(4) 0.1876(2) 0.0242(10) Uani 1 1 d .
C(142) C 0.2142(5) -0.1224(4) 0.2001(2) 0.0293(12) Uani 1 1 d .
C(143) C 0.2007(5) -0.1051(4) 0.2604(2) 0.0338(12) Uani 1 1 d .
C(144) C 0.2117(5) -0.1855(4) 0.3085(3) 0.0346(13) Uani 1 1 d .
C(145) C 0.2329(6) -0.2825(4) 0.2961(2) 0.0345(13) Uani 1 1 d .
C(146) C 0.2445(5) -0.3010(4) 0.2356(2) 0.0287(11) Uani 1 1 d .
C(211) C -0.0699(5) 0.5387(4) 0.2532(2) 0.0238(10) Uani 1 1 d .
C(212) C 0.0228(5) 0.4491(4) 0.2329(2) 0.0288(11) Uani 1 1 d .
C(213) C 0.1375(5) 0.4005(4) 0.2616(2) 0.0339(13) Uani 1 1 d .
C(214) C 0.1624(5) 0.4398(4) 0.3090(3) 0.0329(12) Uani 1 1 d .
C(215) C 0.0720(6) 0.5292(4) 0.3284(3) 0.0352(13) Uani 1 1 d .
C(216) C -0.0453(5) 0.5788(4) 0.3007(2) 0.0313(12) Uani 1 1 d .
C(221) C -0.2894(5) 0.7315(4) 0.2233(2) 0.0237(10) Uani 1 1 d .
C(222) C -0.2087(5) 0.7880(4) 0.2035(2) 0.0312(12) Uani 1 1 d .
C(223) C -0.2601(6) 0.8944(4) 0.2021(3) 0.0346(13) Uani 1 1 d .
C(224) C -0.3891(6) 0.9440(4) 0.2197(2) 0.0354(13) Uani 1 1 d .
C(225) C -0.4673(6) 0.8886(4) 0.2396(3) 0.0363(13) Uani 1 1 d .
C(226) C -0.4177(5) 0.7818(4) 0.2420(2) 0.0280(11) Uani 1 1 d .
C(231) C -0.3356(5) 0.5435(4) 0.2696(2) 0.0277(11) Uani 1 1 d .
C(232) C -0.3400(5) 0.5403(4) 0.3330(3) 0.0318(12) Uani 1 1 d .
C(233) C -0.4275(6) 0.5054(4) 0.3718(3) 0.0402(14) Uani 1 1 d .
C(234) C -0.5101(6) 0.4741(5) 0.3457(3) 0.0454(16) Uani 1 1 d .
C(235) C -0.5058(6) 0.4766(4) 0.2840(3) 0.0431(15) Uani 1 1 d .
C(236) C -0.4190(5) 0.5118(4) 0.2445(3) 0.0351(13) Uani 1 1 d .
C(241) C -0.2095(5) 0.5680(4) 0.1446(2) 0.0295(12) Uani 1 1 d .
C(242) C -0.1884(5) 0.4674(4) 0.1355(3) 0.0375(13) Uani 1 1 d .
C(243) C -0.1648(6) 0.4426(5) 0.0767(3) 0.0495(17) Uani 1 1 d .
C(244) C -0.1630(7) 0.5172(7) 0.0272(3) 0.063(2) Uani 1 1 d .
C(245) C -0.1862(7) 0.6169(6) 0.0352(3) 0.061(2) Uani 1 1 d .
C(246) C -0.2089(6) 0.6428(5) 0.0948(3) 0.0403(14) Uani 1 1 d .
C(311) C 0.3372(5) 0.1369(4) 0.4074(2) 0.0245(11) Uani 1 1 d .
C(312) C 0.3630(5) 0.1388(4) 0.3437(2) 0.0278(11) Uani 1 1 d .
C(313) C 0.4511(5) 0.1805(4) 0.3135(3) 0.0322(12) Uani 1 1 d .
C(314) C 0.5122(5) 0.2214(4) 0.3465(3) 0.0331(13) Uani 1 1 d .
C(315) C 0.4836(5) 0.2219(4) 0.4089(3) 0.0341(13) Uani 1 1 d .
C(316) C 0.3957(5) 0.1800(4) 0.4402(2) 0.0287(11) Uani 1 1 d .
C(321) C 0.2864(5) -0.0554(4) 0.4457(2) 0.0251(11) Uani 1 1 d .
C(322) C 0.2131(5) -0.1116(4) 0.4788(2) 0.0314(12) Uani 1 1 d .
C(323) C 0.2601(6) -0.2178(4) 0.4814(2) 0.0351(13) Uani 1 1 d .
C(324) C 0.3783(6) -0.2679(4) 0.4525(3) 0.0396(14) Uani 1 1 d .
C(325) C 0.4514(6) -0.2129(4) 0.4201(3) 0.0397(14) Uani 1 1 d .
C(326) C 0.4051(5) -0.1064(4) 0.4165(2) 0.0297(12) Uani 1 1 d .
C(331) C 0.0793(5) 0.1420(4) 0.4035(2) 0.0235(10) Uani 1 1 d .
C(332) C 0.0318(5) 0.2500(4) 0.3917(2) 0.0291(11) Uani 1 1 d .
C(333) C -0.0821(5) 0.3028(4) 0.3624(3) 0.0360(13) Uani 1 1 d .
C(334) C -0.1475(6) 0.2490(5) 0.3440(3) 0.0419(15) Uani 1 1 d .
C(335) C -0.0988(5) 0.1427(5) 0.3538(3) 0.0381(14) Uani 1 1 d .
C(336) C 0.0140(5) 0.0883(4) 0.3848(2) 0.0310(12) Uani 1 1 d .
C(341) C 0.1878(5) 0.1052(4) 0.5235(2) 0.0241(10) Uani 1 1 d .
C(342) C 0.2697(5) 0.0378(4) 0.5680(2) 0.0312(12) Uani 1 1 d .
C(343) C 0.2472(6) 0.0557(4) 0.6290(3) 0.0384(14) Uani 1 1 d .
C(344) C 0.1427(6) 0.1409(5) 0.6453(3) 0.0427(15) Uani 1 1 d .
C(345) C 0.0626(6) 0.2090(4) 0.6010(3) 0.0413(14) Uani 1 1 d .
C(346) C 0.0849(5) 0.1912(4) 0.5405(2) 0.0310(12) Uani 1 1 d .
H(112) H 0.1432 -0.3991 0.1326 0.041 Uiso 1 1 calc R
H(113) H 0.2272 -0.5779 0.1319 0.047 Uiso 1 1 calc R
H(114) H 0.4463 -0.6628 0.1058 0.050 Uiso 1 1 calc R
H(115) H 0.5816 -0.5707 0.0774 0.050 Uiso 1 1 calc R
H(116) H 0.4986 -0.3918 0.0766 0.038 Uiso 1 1 calc R
H(122) H 0.4424 -0.1688 0.1367 0.038 Uiso 1 1 calc R
H(123) H 0.5945 -0.1109 0.0775 0.046 Uiso 1 1 calc R
H(124) H 0.6123 -0.1026 -0.0290 0.043 Uiso 1 1 calc R
H(125) H 0.4730 -0.1481 -0.0773 0.041 Uiso 1 1 calc R
H(126) H 0.3168 -0.2025 -0.0187 0.034 Uiso 1 1 calc R
H(132) H 0.0213 -0.0661 0.1264 0.036 Uiso 1 1 calc R
H(133) H -0.1682 0.0192 0.0747 0.042 Uiso 1 1 calc R
H(134) H -0.2023 -0.0470 -0.0079 0.043 Uiso 1 1 calc R
H(135) H -0.0500 -0.1994 -0.0379 0.048 Uiso 1 1 calc R
H(136) H 0.1415 -0.2843 0.0125 0.044 Uiso 1 1 calc R
H(142) H 0.2091 -0.0678 0.1673 0.035 Uiso 1 1 calc R
H(143) H 0.1838 -0.0380 0.2692 0.041 Uiso 1 1 calc R
H(144) H 0.2045 -0.1736 0.3499 0.042 Uiso 1 1 calc R
H(145) H 0.2397 -0.3370 0.3291 0.041 Uiso 1 1 calc R
H(146) H 0.2583 -0.3677 0.2271 0.034 Uiso 1 1 calc R
H(1B1) H 0.0228 0.1306 0.1613 0.280 Uiso 1 1 calc R
H(1B2) H -0.0208 0.1019 0.2301 0.280 Uiso 1 1 calc R
H(212) H 0.0070 0.4222 0.1999 0.035 Uiso 1 1 calc R
H(213) H 0.2000 0.3393 0.2485 0.041 Uiso 1 1 calc R
H(214) H 0.2415 0.4056 0.3284 0.039 Uiso 1 1 calc R
H(215) H 0.0898 0.5569 0.3605 0.042 Uiso 1 1 calc R
H(216) H -0.1079 0.6396 0.3144 0.038 Uiso 1 1 calc R
H(222) H -0.1202 0.7538 0.1913 0.037 Uiso 1 1 calc R
H(223) H -0.2064 0.9332 0.1891 0.042 Uiso 1 1 calc R
H(224) H -0.4239 1.0168 0.2180 0.043 Uiso 1 1 calc R
H(225) H -0.5557 0.9233 0.2518 0.044 Uiso 1 1 calc R
H(226) H -0.4717 0.7437 0.2564 0.034 Uiso 1 1 calc R
H(232) H -0.2832 0.5620 0.3500 0.038 Uiso 1 1 calc R
H(233) H -0.4307 0.5030 0.4151 0.048 Uiso 1 1 calc R
H(234) H -0.5703 0.4505 0.3717 0.055 Uiso 1 1 calc R
H(235) H -0.5624 0.4542 0.2673 0.052 Uiso 1 1 calc R
H(236) H -0.4169 0.5142 0.2013 0.042 Uiso 1 1 calc R
H(242) H -0.1905 0.4168 0.1698 0.045 Uiso 1 1 calc R
H(243) H -0.1498 0.3746 0.0702 0.059 Uiso 1 1 calc R
H(244) H -0.1454 0.4994 -0.0133 0.076 Uiso 1 1 calc R
H(245) H -0.1867 0.6675 0.0005 0.074 Uiso 1 1 calc R
H(246) H -0.2238 0.7109 0.1011 0.048 Uiso 1 1 calc R
H(312) H 0.3202 0.1116 0.3213 0.033 Uiso 1 1 calc R
H(313) H 0.4699 0.1812 0.2704 0.039 Uiso 1 1 calc R
H(314) H 0.5738 0.2491 0.3259 0.040 Uiso 1 1 calc R
H(315) H 0.5245 0.2512 0.4308 0.041 Uiso 1 1 calc R
H(316) H 0.3759 0.1809 0.4833 0.034 Uiso 1 1 calc R
H(322) H 0.1321 -0.0770 0.4992 0.038 Uiso 1 1 calc R
H(323) H 0.2107 -0.2560 0.5033 0.042 Uiso 1 1 calc R
H(324) H 0.4102 -0.3407 0.4546 0.048 Uiso 1 1 calc R
H(325) H 0.5331 -0.2482 0.4004 0.048 Uiso 1 1 calc R
H(326) H 0.4547 -0.0687 0.3942 0.036 Uiso 1 1 calc R
H(332) H 0.0774 0.2869 0.4037 0.035 Uiso 1 1 calc R
H(333) H -0.1153 0.3760 0.3549 0.043 Uiso 1 1 calc R
H(334) H -0.2262 0.2855 0.3246 0.050 Uiso 1 1 calc R
H(335) H -0.1421 0.1063 0.3394 0.046 Uiso 1 1 calc R
H(336) H 0.0456 0.0152 0.3929 0.037 Uiso 1 1 calc R
H(342) H 0.3410 -0.0205 0.5566 0.037 Uiso 1 1 calc R
H(343) H 0.3031 0.0101 0.6593 0.046 Uiso 1 1 calc R
H(344) H 0.1257 0.1526 0.6870 0.051 Uiso 1 1 calc R
H(345) H -0.0076 0.2681 0.6122 0.050 Uiso 1 1 calc R
H(346) H 0.0296 0.2378 0.5103 0.037 Uiso 1 1 calc R

loop_
_atom_site_aniso_label
_atom_site_aniso_U_11
_atom_site_aniso_U_22
_atom_site_aniso_U_33
_atom_site_aniso_U_12
_atom_site_aniso_U_13
_atom_site_aniso_U_23
Se(1) 0.0641(4) 0.0308(3) 0.0559(4) -0.0190(3) -0.0210(3) -0.0092(3)
Se(2) 0.0397(3) 0.0332(3) 0.0280(3) -0.0202(3) -0.0027(2) -0.0048(2)
Se(3) 0.0410(4) 0.0525(4) 0.0378(4) -0.0057(3) -0.0083(3) -0.0096(3)
P(1) 0.0272(7) 0.0212(6) 0.0205(6) -0.0092(5) -0.0035(5) -0.0018(5)
P(2) 0.0247(6) 0.0189(6) 0.0222(6) -0.0056(5) -0.0049(5) -0.0044(5)
P(3) 0.0212(6) 0.0201(6) 0.0219(6) -0.0050(5) -0.0007(5) -0.0037(5)
O(11) 0.137(7) 0.079(5) 0.150(7) -0.069(5) 0.023(5) -0.008(5)
O(12) 0.176(7) 0.062(4) 0.066(4) -0.052(4) 0.039(4) -0.035(3)
O(13) 0.126(7) 0.238(11) 0.089(5) 0.065(7) -0.054(5) -0.105(6)
O(14) 0.093(6) 0.286(13) 0.121(7) -0.122(8) -0.032(5) 0.067(7)
O(21) 0.086(4) 0.037(2) 0.041(2) -0.028(2) 0.011(2) -0.013(2)
O(24) 0.083(5) 0.145(7) 0.096(5) -0.030(5) 0.002(4) 0.017(5)
O(31) 0.087(5) 0.102(5) 0.155(7) 0.026(4) -0.066(5) -0.056(5)
O(32) 0.093(4) 0.040(3) 0.054(3) -0.020(3) -0.019(3) -0.013(2)
O(33) 0.095(5) 0.139(6) 0.063(4) -0.065(4) 0.020(3) -0.053(4)
O(34) 0.095(4) 0.094(4) 0.059(3) -0.060(4) -0.024(3) 0.011(3)
O(22A) 0.111(16) 0.044(9) 0.084(12) -0.063(10) 0.057(10) -0.037(8)
O(22B) 0.063(5) 0.037(4) 0.045(4) -0.019(3) -0.005(3) 0.011(3)
O(23A) 0.040(8) 0.066(10) 0.030(7) -0.009(7) -0.013(6) -0.016(6)
O(23B) 0.052(5) 0.103(7) 0.072(6) -0.030(5) -0.025(4) -0.002(5)
C(1B) 0.014(4) 0.49(3) 0.111(10) -0.048(9) -0.032(5) 0.095(14)
C(111) 0.037(3) 0.023(3) 0.020(2) -0.009(2) -0.007(2) -0.004(2)
C(112) 0.046(3) 0.031(3) 0.028(3) -0.020(3) 0.001(2) -0.006(2)
C(113) 0.063(4) 0.033(3) 0.030(3) -0.028(3) 0.000(3) -0.007(2)
C(114) 0.061(4) 0.022(3) 0.041(3) -0.010(3) -0.013(3) -0.006(2)
C(115) 0.038(3) 0.032(3) 0.050(4) -0.001(3) -0.009(3) -0.014(3)
C(116) 0.034(3) 0.026(3) 0.035(3) -0.010(2) -0.010(2) -0.005(2)
C(121) 0.027(3) 0.021(2) 0.024(3) -0.007(2) -0.004(2) 0.000(2)
C(122) 0.031(3) 0.034(3) 0.029(3) -0.012(2) -0.007(2) 0.001(2)
C(123) 0.036(3) 0.041(3) 0.045(3) -0.017(3) -0.007(3) -0.008(3)
C(124) 0.034(3) 0.029(3) 0.045(3) -0.015(2) 0.006(3) -0.003(3)
C(125) 0.039(3) 0.027(3) 0.030(3) -0.008(2) 0.007(2) -0.004(2)
C(126) 0.032(3) 0.026(3) 0.025(3) -0.007(2) -0.003(2) -0.005(2)
C(131) 0.027(3) 0.024(2) 0.022(2) -0.011(2) -0.005(2) 0.003(2)
C(132) 0.029(3) 0.034(3) 0.028(3) -0.011(2) -0.004(2) -0.004(2)
C(133) 0.027(3) 0.038(3) 0.035(3) -0.007(2) -0.004(2) 0.000(2)
C(134) 0.031(3) 0.043(3) 0.035(3) -0.018(3) -0.008(2) 0.006(3)
C(135) 0.043(3) 0.049(4) 0.033(3) -0.019(3) -0.013(3) -0.006(3)
C(136) 0.035(3) 0.040(3) 0.037(3) -0.012(3) -0.008(3) -0.010(3)
C(141) 0.028(3) 0.022(2) 0.022(2) -0.008(2) -0.006(2) -0.001(2)
C(142) 0.040(3) 0.021(3) 0.027(3) -0.012(2) -0.006(2) 0.001(2)
C(143) 0.042(3) 0.030(3) 0.032(3) -0.012(2) -0.007(2) -0.009(2)
C(144) 0.043(3) 0.036(3) 0.023(3) -0.013(3) -0.003(2) -0.005(2)
C(145) 0.043(3) 0.032(3) 0.021(3) -0.007(2) -0.002(2) 0.001(2)
C(146) 0.039(3) 0.022(3) 0.025(3) -0.010(2) -0.004(2) -0.004(2)
C(211) 0.026(3) 0.023(2) 0.023(2) -0.010(2) -0.003(2) -0.001(2)
C(212) 0.029(3) 0.029(3) 0.026(3) -0.006(2) -0.003(2) -0.005(2)
C(213) 0.024(3) 0.036(3) 0.032(3) -0.002(2) 0.000(2) -0.004(2)
C(214) 0.025(3) 0.035(3) 0.034(3) -0.010(2) -0.007(2) 0.004(2)
C(215) 0.042(3) 0.037(3) 0.033(3) -0.018(3) -0.014(3) -0.003(2)
C(216) 0.036(3) 0.025(3) 0.034(3) -0.010(2) -0.008(2) -0.006(2)
C(221) 0.032(3) 0.017(2) 0.021(2) -0.007(2) -0.007(2) -0.0012(19)
C(222) 0.037(3) 0.027(3) 0.030(3) -0.011(2) -0.001(2) -0.007(2)
C(223) 0.049(3) 0.026(3) 0.032(3) -0.018(3) 0.000(3) -0.006(2)
C(224) 0.053(4) 0.019(3) 0.032(3) -0.007(2) -0.013(3) -0.005(2)
C(225) 0.035(3) 0.027(3) 0.041(3) -0.001(2) -0.007(3) -0.012(2)
C(226) 0.029(3) 0.026(3) 0.030(3) -0.008(2) -0.007(2) -0.008(2)
C(231) 0.026(3) 0.018(2) 0.036(3) -0.005(2) -0.003(2) -0.002(2)
C(232) 0.030(3) 0.022(3) 0.037(3) -0.003(2) 0.000(2) -0.006(2)
C(233) 0.038(3) 0.026(3) 0.041(3) -0.001(2) 0.012(3) -0.001(2)
C(234) 0.032(3) 0.032(3) 0.060(4) -0.009(3) 0.006(3) 0.009(3)
C(235) 0.031(3) 0.031(3) 0.068(5) -0.015(3) -0.006(3) 0.000(3)
C(236) 0.031(3) 0.028(3) 0.047(3) -0.010(2) -0.013(3) 0.000(2)
C(241) 0.027(3) 0.029(3) 0.029(3) -0.002(2) -0.008(2) -0.011(2)
C(242) 0.037(3) 0.035(3) 0.044(3) -0.008(3) -0.010(3) -0.019(3)
C(243) 0.047(4) 0.052(4) 0.050(4) -0.004(3) -0.017(3) -0.031(3)
C(244) 0.052(4) 0.089(6) 0.047(4) -0.009(4) -0.005(3) -0.044(4)
C(245) 0.070(5) 0.078(5) 0.025(3) -0.015(4) -0.005(3) -0.007(3)
C(246) 0.053(4) 0.039(3) 0.026(3) -0.012(3) -0.005(3) -0.007(2)
C(311) 0.022(2) 0.020(2) 0.028(3) -0.004(2) 0.000(2) -0.004(2)
C(312) 0.026(3) 0.027(3) 0.029(3) -0.008(2) -0.001(2) -0.007(2)
C(313) 0.029(3) 0.028(3) 0.033(3) -0.008(2) 0.005(2) -0.002(2)
C(314) 0.024(3) 0.026(3) 0.045(3) -0.009(2) 0.000(2) 0.003(2)
C(315) 0.033(3) 0.028(3) 0.044(3) -0.013(2) -0.012(3) -0.001(2)
C(316) 0.031(3) 0.025(3) 0.028(3) -0.007(2) -0.008(2) 0.000(2)
C(321) 0.032(3) 0.021(2) 0.020(2) -0.006(2) -0.004(2) -0.004(2)
C(322) 0.034(3) 0.031(3) 0.026(3) -0.008(2) 0.002(2) -0.007(2)
C(323) 0.056(4) 0.027(3) 0.024(3) -0.018(3) -0.004(3) -0.002(2)
C(324) 0.057(4) 0.022(3) 0.033(3) -0.005(3) -0.012(3) -0.002(2)
C(325) 0.043(3) 0.032(3) 0.031(3) 0.001(3) 0.002(3) -0.010(2)
C(326) 0.028(3) 0.029(3) 0.027(3) -0.006(2) -0.001(2) -0.003(2)
C(331) 0.022(2) 0.025(3) 0.021(2) -0.007(2) -0.002(2) -0.001(2)
C(332) 0.027(3) 0.027(3) 0.031(3) -0.008(2) -0.007(2) 0.001(2)
C(333) 0.031(3) 0.033(3) 0.037(3) -0.006(2) -0.006(2) 0.004(2)
C(334) 0.029(3) 0.058(4) 0.034(3) -0.014(3) -0.010(2) 0.005(3)
C(335) 0.034(3) 0.055(4) 0.036(3) -0.026(3) -0.007(3) -0.005(3)
C(336) 0.034(3) 0.032(3) 0.028(3) -0.013(2) -0.001(2) -0.006(2)
C(341) 0.026(3) 0.022(2) 0.023(3) -0.007(2) 0.000(2) -0.004(2)
C(342) 0.031(3) 0.027(3) 0.030(3) -0.003(2) -0.004(2) -0.008(2)
C(343) 0.052(4) 0.033(3) 0.025(3) -0.009(3) -0.012(3) -0.003(2)
C(344) 0.057(4) 0.045(4) 0.027(3) -0.017(3) 0.000(3) -0.014(3)
C(345) 0.046(4) 0.033(3) 0.035(3) -0.001(3) 0.003(3) -0.017(3)
C(346) 0.033(3) 0.026(3) 0.029(3) -0.003(2) -0.005(2) -0.006(2)

loop_
_atom_type_symbol
_atom_type_radius_bond
Se 1.16
P 1.06
O 0.73
C 0.77
H 0.32

loop_
_geom_angle_atom_site_label_1
_geom_angle_atom_site_label_2
_geom_angle_atom_site_label_3
_geom_angle
O(13) Se(1) O(12) 114.3(4)
O(13) Se(1) O(11) 123.7(6)
O(12) Se(1) O(11) 107.7(4)
O(13) Se(1) O(14) 106.8(5)
O(12) Se(1) O(14) 94.3(5)
O(11) Se(1) O(14) 105.4(4)
O(23B) Se(2) O(22A) 73.6(8)
O(23B) Se(2) O(21) 118.7(4)
O(22A) Se(2) O(21) 110.1(5)
O(23B) Se(2) O(22B) 113.0(4)
O(22A) Se(2) O(22B) 49.4(7)
O(21) Se(2) O(22B) 112.3(3)
O(23B) Se(2) O(23A) 45.9(5)
O(22A) Se(2) O(23A) 118.9(9)
O(21) Se(2) O(23A) 106.2(5)
O(22B) Se(2) O(23A) 141.3(5)
O(23B) Se(2) O(24) 100.2(4)
O(22A) Se(2) O(24) 140.6(6)
O(21) Se(2) O(24) 106.8(3)
O(22B) Se(2) O(24) 103.5(4)
O(23A) Se(2) O(24) 61.1(5)
O(31) Se(3) O(34) 113.6(4)
O(31) Se(3) O(33) 110.3(4)
O(34) Se(3) O(33) 110.1(4)
O(31) Se(3) O(32) 108.8(3)
O(34) Se(3) O(32) 108.4(3)
O(33) Se(3) O(32) 105.3(3)
C(121) P(1) C(131) 109.2(2)
C(121) P(1) C(111) 107.8(2)
C(131) P(1) C(111) 109.0(2)
C(121) P(1) C(141) 109.8(2)
C(131) P(1) C(141) 110.9(2)
C(111) P(1) C(141) 110.1(2)
C(241) P(2) C(221) 110.6(2)
C(241) P(2) C(231) 111.3(3)
C(221) P(2) C(231) 107.5(2)
C(241) P(2) C(211) 108.9(2)
C(221) P(2) C(211) 109.2(2)
C(231) P(2) C(211) 109.3(2)
C(311) P(3) C(341) 110.2(2)
C(311) P(3) C(331) 107.1(2)
C(341) P(3) C(331) 110.5(2)
C(311) P(3) C(321) 110.9(2)
C(341) P(3) C(321) 107.4(2)
C(331) P(3) C(321) 110.8(2)
C(1B) O(24) O(23A) 159.1(13)
C(1B) O(24) Se(2) 116.6(8)
O(23A) O(24) Se(2) 55.8(5)
C(1B) O(14) Se(1) 132.5(14)
O(22B) O(22A) Se(2) 68.1(7)
O(22A) O(22B) Se(2) 62.5(6)
O(23A) O(23B) Se(2) 71.5(7)
O(23B) O(23A) Se(2) 62.6(7)
O(23B) O(23A) O(24) 116.1(10)
Se(2) O(23A) O(24) 63.1(5)
C(116) C(111) C(112) 120.3(5)
C(116) C(111) P(1) 120.1(4)
C(112) C(111) P(1) 119.6(4)
C(113) C(112) C(111) 119.2(6)
C(114) C(113) C(112) 120.1(6)
C(115) C(114) C(113) 120.5(5)
C(114) C(115) C(116) 119.9(6)
C(111) C(116) C(115) 120.0(5)
C(122) C(121) C(126) 120.1(5)
C(122) C(121) P(1) 121.7(4)
C(126) C(121) P(1) 118.1(4)
C(123) C(122) C(121) 120.1(5)
C(124) C(123) C(122) 120.2(5)
C(123) C(124) C(125) 120.0(5)
C(126) C(125) C(124) 120.2(5)
C(125) C(126) C(121) 119.4(5)
C(136) C(131) C(132) 119.9(5)
C(136) C(131) P(1) 119.6(4)
C(132) C(131) P(1) 120.1(4)
C(133) C(132) C(131) 119.8(5)
C(132) C(133) C(134) 119.9(5)
C(135) C(134) C(133) 120.5(5)
C(134) C(135) C(136) 120.0(5)
C(135) C(136) C(131) 119.9(5)
C(142) C(141) C(146) 120.4(5)
C(142) C(141) P(1) 119.5(4)
C(146) C(141) P(1) 120.1(4)
C(143) C(142) C(141) 119.5(5)
C(142) C(143) C(144) 120.3(5)
C(145) C(144) C(143) 120.1(5)
C(144) C(145) C(146) 120.4(5)
C(145) C(146) C(141) 119.2(5)
O(14) C(1B) O(24) 140(2)
C(216) C(211) C(212) 120.1(5)
C(216) C(211) P(2) 119.9(4)
C(212) C(211) P(2) 119.7(4)
C(213) C(212) C(211) 119.3(5)
C(214) C(213) C(212) 120.9(5)
C(213) C(214) C(215) 119.9(5)
C(214) C(215) C(216) 120.2(5)
C(211) C(216) C(215) 119.5(5)
C(226) C(221) C(222) 119.9(5)
C(226) C(221) P(2) 120.4(4)
C(222) C(221) P(2) 119.7(4)
C(223) C(222) C(221) 119.3(5)
C(224) C(223) C(222) 120.2(5)
C(225) C(224) C(223) 120.4(5)
C(224) C(225) C(226) 120.4(5)
C(221) C(226) C(225) 119.8(5)
C(232) C(231) C(236) 119.9(5)
C(232) C(231) P(2) 118.2(4)
C(236) C(231) P(2) 121.8(4)
C(231) C(232) C(233) 120.3(5)
C(232) C(233) C(234) 118.8(6)
C(235) C(234) C(233) 121.1(6)
C(234) C(235) C(236) 120.7(6)
C(231) C(236) C(235) 119.1(6)
C(246) C(241) C(242) 120.6(5)
C(246) C(241) P(2) 120.8(4)
C(242) C(241) P(2) 118.5(4)
C(243) C(242) C(241) 119.6(6)
C(242) C(243) C(244) 119.6(6)
C(245) C(244) C(243) 121.5(6)
C(244) C(245) C(246) 119.4(7)
C(241) C(246) C(245) 119.2(6)
C(316) C(311) C(312) 120.6(5)
C(316) C(311) P(3) 121.1(4)
C(312) C(311) P(3) 118.3(4)
C(313) C(312) C(311) 119.6(5)
C(312) C(313) C(314) 119.9(5)
C(315) C(314) C(313) 120.2(5)
C(314) C(315) C(316) 121.0(5)
C(315) C(316) C(311) 118.7(5)
C(326) C(321) C(322) 120.0(5)
C(326) C(321) P(3) 122.1(4)
C(322) C(321) P(3) 117.9(4)
C(323) C(322) C(321) 119.6(5)
C(324) C(323) C(322) 120.1(5)
C(323) C(324) C(325) 120.6(5)
C(326) C(325) C(324) 120.0(5)
C(321) C(326) C(325) 119.7(5)
C(336) C(331) C(332) 120.1(5)
C(336) C(331) P(3) 123.8(4)
C(332) C(331) P(3) 116.0(4)
C(333) C(332) C(331) 119.7(5)
C(334) C(333) C(332) 120.1(5)
C(335) C(334) C(333) 120.3(5)
C(334) C(335) C(336) 120.4(5)
C(331) C(336) C(335) 119.4(5)
C(346) C(341) C(342) 119.5(5)
C(346) C(341) P(3) 121.5(4)
C(342) C(341) P(3) 119.0(4)
C(343) C(342) C(341) 120.2(5)
C(344) C(343) C(342) 119.5(5)
C(345) C(344) C(343) 120.4(5)
C(346) C(345) C(344) 120.1(5)
C(345) C(346) C(341) 120.3(5)

loop_
_geom_bond_atom_site_label_1
_geom_bond_atom_site_label_2
_geom_bond_distance
Se(1) O(13) 1.543(7)
Se(1) O(12) 1.605(6)
Se(1) O(11) 1.621(7)
Se(1) O(14) 1.672(7)
Se(2) O(23B) 1.566(7)
Se(2) O(22A) 1.579(12)
Se(2) O(21) 1.604(4)
Se(2) O(22B) 1.652(6)
Se(2) O(23A) 1.673(12)
Se(2) O(24) 1.805(7)
Se(3) O(31) 1.558(6)
Se(3) O(34) 1.626(5)
Se(3) O(33) 1.638(6)
Se(3) O(32) 1.696(5)
P(1) C(121) 1.796(5)
P(1) C(131) 1.797(5)
P(1) C(111) 1.799(5)
P(1) C(141) 1.805(5)
P(2) C(241) 1.791(5)
P(2) C(221) 1.794(5)
P(2) C(231) 1.798(5)
P(2) C(211) 1.801(5)
P(3) C(311) 1.791(5)
P(3) C(341) 1.793(5)
P(3) C(331) 1.794(5)
P(3) C(321) 1.800(5)
O(24) C(1B) 1.261(12)
O(24) O(23A) 1.771(14)
O(14) C(1B) 1.162(12)
O(22A) O(22B) 1.352(19)
O(23B) O(23A) 1.267(16)
C(111) C(116) 1.381(7)
C(111) C(112) 1.398(7)
C(112) C(113) 1.393(8)
C(113) C(114) 1.387(9)
C(114) C(115) 1.376(9)
C(115) C(116) 1.394(8)
C(121) C(122) 1.389(7)
C(121) C(126) 1.393(7)
C(122) C(123) 1.379(8)
C(123) C(124) 1.376(8)
C(124) C(125) 1.396(8)
C(125) C(126) 1.380(8)
C(131) C(136) 1.391(7)
C(131) C(132) 1.401(7)
C(132) C(133) 1.386(7)
C(133) C(134) 1.389(8)
C(134) C(135) 1.383(9)
C(135) C(136) 1.390(8)
C(141) C(142) 1.394(7)
C(141) C(146) 1.395(7)
C(142) C(143) 1.380(7)
C(143) C(144) 1.391(8)
C(144) C(145) 1.377(8)
C(145) C(146) 1.391(7)
C(211) C(216) 1.389(7)
C(211) C(212) 1.403(7)
C(212) C(213) 1.383(7)
C(213) C(214) 1.379(8)
C(214) C(215) 1.386(8)
C(215) C(216) 1.396(8)
C(221) C(226) 1.384(7)
C(221) C(222) 1.410(7)
C(222) C(223) 1.393(7)
C(223) C(224) 1.383(8)
C(224) C(225) 1.376(8)
C(225) C(226) 1.395(7)
C(231) C(232) 1.389(8)
C(231) C(236) 1.395(8)
C(232) C(233) 1.394(8)
C(233) C(234) 1.395(9)
C(234) C(235) 1.355(9)
C(235) C(236) 1.398(8)
C(241) C(246) 1.385(8)
C(241) C(242) 1.405(8)
C(242) C(243) 1.375(8)
C(243) C(244) 1.383(11)
C(244) C(245) 1.379(11)
C(245) C(246) 1.399(8)
C(311) C(316) 1.392(7)
C(311) C(312) 1.398(7)
C(312) C(313) 1.382(7)
C(313) C(314) 1.392(8)
C(314) C(315) 1.375(8)
C(315) C(316) 1.390(8)
C(321) C(326) 1.385(7)
C(321) C(322) 1.409(7)
C(322) C(323) 1.386(7)
C(323) C(324) 1.376(8)
C(324) C(325) 1.392(9)
C(325) C(326) 1.388(8)
C(331) C(336) 1.386(7)
C(331) C(332) 1.403(7)
C(332) C(333) 1.387(7)
C(333) C(334) 1.383(9)
C(334) C(335) 1.380(9)
C(335) C(336) 1.399(8)
C(341) C(346) 1.390(7)
C(341) C(342) 1.397(7)
C(342) C(343) 1.391(8)
C(343) C(344) 1.388(8)
C(344) C(345) 1.388(8)
C(345) C(346) 1.380(8)

loop_
_geom_torsion_atom_site_label_1
_geom_torsion_atom_site_label_2
_geom_torsion_atom_site_label_3
_geom_torsion_atom_site_label_4
_geom_torsion
O(23B) Se(2) O(24) C(1B) 177.8(13)
O(22A) Se(2) O(24) C(1B) 101.2(18)
O(21) Se(2) O(24) C(1B) -57.8(13)
O(22B) Se(2) O(24) C(1B) 60.9(13)
O(23A) Se(2) O(24) C(1B) -157.3(15)
O(23B) Se(2) O(24) O(23A) -24.8(7)
O(22A) Se(2) O(24) O(23A) -101.4(14)
O(21) Se(2) O(24) O(23A) 99.6(6)
O(22B) Se(2) O(24) O(23A) -141.7(6)
O(13) Se(1) O(14) C(1B) -95.1(13)
O(12) Se(1) O(14) C(1B) 147.8(13)
O(11) Se(1) O(14) C(1B) 38.1(14)
O(23B) Se(2) O(22A) O(22B) -142.1(7)
O(21) Se(2) O(22A) O(22B) 102.7(6)
O(23A) Se(2) O(22A) O(22B) -134.5(8)
O(24) Se(2) O(22A) O(22B) -55.9(14)
O(23B) Se(2) O(22B) O(22A) 39.9(9)
O(21) Se(2) O(22B) O(22A) -97.8(8)
O(23A) Se(2) O(22B) O(22A) 87.1(11)
O(24) Se(2) O(22B) O(22A) 147.3(8)
O(22A) Se(2) O(23B) O(23A) 170.8(10)
O(21) Se(2) O(23B) O(23A) -84.9(8)
O(22B) Se(2) O(23B) O(23A) 140.3(7)
O(24) Se(2) O(23B) O(23A) 30.8(8)
Se(2) O(23B) O(23A) O(24) -34.9(8)
O(22A) Se(2) O(23A) O(23B) -10.1(11)
O(21) Se(2) O(23A) O(23B) 114.6(7)
O(22B) Se(2) O(23A) O(23B) -70.2(11)
O(24) Se(2) O(23A) O(23B) -144.9(9)
O(23B) Se(2) O(23A) O(24) 144.9(9)
O(22A) Se(2) O(23A) O(24) 134.7(8)
O(21) Se(2) O(23A) O(24) -100.6(5)
O(22B) Se(2) O(23A) O(24) 74.7(9)
C(1B) O(24) O(23A) O(23B) 110(3)
Se(2) O(24) O(23A) O(23B) 34.7(8)
C(1B) O(24) O(23A) Se(2) 75(3)
C(121) P(1) C(111) C(116) 18.4(5)
C(131) P(1) C(111) C(116) 136.8(4)
C(141) P(1) C(111) C(116) -101.3(4)
C(121) P(1) C(111) C(112) -163.5(4)
C(131) P(1) C(111) C(112) -45.2(5)
C(141) P(1) C(111) C(112) 76.7(5)
C(116) C(111) C(112) C(113) 0.7(8)
P(1) C(111) C(112) C(113) -177.3(4)
C(111) C(112) C(113) C(114) 0.4(8)
C(112) C(113) C(114) C(115) -1.1(9)
C(113) C(114) C(115) C(116) 0.6(9)
C(112) C(111) C(116) C(115) -1.2(8)
P(1) C(111) C(116) C(115) 176.9(4)
C(114) C(115) C(116) C(111) 0.5(9)
C(131) P(1) C(121) C(122) 137.1(4)
C(111) P(1) C(121) C(122) -104.6(4)
C(141) P(1) C(121) C(122) 15.3(5)
C(131) P(1) C(121) C(126) -47.1(5)
C(111) P(1) C(121) C(126) 71.2(4)
C(141) P(1) C(121) C(126) -168.8(4)
C(126) C(121) C(122) C(123) 0.3(8)
P(1) C(121) C(122) C(123) 176.0(4)
C(121) C(122) C(123) C(124) -1.0(8)
C(122) C(123) C(124) C(125) 0.9(9)
C(123) C(124) C(125) C(126) -0.1(8)
C(124) C(125) C(126) C(121) -0.6(8)
C(122) C(121) C(126) C(125) 0.5(8)
P(1) C(121) C(126) C(125) -175.4(4)
C(121) P(1) C(131) C(136) 84.1(5)
C(111) P(1) C(131) C(136) -33.4(5)
C(141) P(1) C(131) C(136) -154.8(4)
C(121) P(1) C(131) C(132) -89.5(4)
C(111) P(1) C(131) C(132) 153.0(4)
C(141) P(1) C(131) C(132) 31.6(5)
C(136) C(131) C(132) C(133) 0.1(8)
P(1) C(131) C(132) C(133) 173.7(4)
C(131) C(132) C(133) C(134) -0.1(8)
C(132) C(133) C(134) C(135) 0.5(8)
C(133) C(134) C(135) C(136) -1.0(9)
C(134) C(135) C(136) C(131) 1.0(9)
C(132) C(131) C(136) C(135) -0.6(8)
P(1) C(131) C(136) C(135) -174.2(4)
C(121) P(1) C(141) C(142) 48.5(5)
C(131) P(1) C(141) C(142) -72.2(5)
C(111) P(1) C(141) C(142) 167.1(4)
C(121) P(1) C(141) C(146) -131.1(4)
C(131) P(1) C(141) C(146) 108.2(4)
C(111) P(1) C(141) C(146) -12.6(5)
C(146) C(141) C(142) C(143) -0.7(8)
P(1) C(141) C(142) C(143) 179.7(4)
C(141) C(142) C(143) C(144) 1.8(8)
C(142) C(143) C(144) C(145) -1.7(9)
C(143) C(144) C(145) C(146) 0.5(9)
C(144) C(145) C(146) C(141) 0.6(8)
C(142) C(141) C(146) C(145) -0.5(8)
P(1) C(141) C(146) C(145) 179.2(4)
Se(1) O(14) C(1B) O(24) -166.9(12)
O(23A) O(24) C(1B) O(14) -160(2)
Se(2) O(24) C(1B) O(14) -96.5(19)
C(241) P(2) C(211) C(216) 155.4(4)
C(221) P(2) C(211) C(216) 34.5(5)
C(231) P(2) C(211) C(216) -82.8(5)
C(241) P(2) C(211) C(212) -30.0(5)
C(221) P(2) C(211) C(212) -150.9(4)
C(231) P(2) C(211) C(212) 91.8(4)
C(216) C(211) C(212) C(213) 1.1(8)
P(2) C(211) C(212) C(213) -173.4(4)
C(211) C(212) C(213) C(214) -1.0(8)
C(212) C(213) C(214) C(215) -0.1(8)
C(213) C(214) C(215) C(216) 1.1(8)
C(212) C(211) C(216) C(215) -0.2(8)
P(2) C(211) C(216) C(215) 174.4(4)
C(214) C(215) C(216) C(211) -0.9(8)
C(241) P(2) C(221) C(226) 103.3(4)
C(231) P(2) C(221) C(226) -18.3(5)
C(211) P(2) C(221) C(226) -136.8(4)
C(241) P(2) C(221) C(222) -74.9(5)
C(231) P(2) C(221) C(222) 163.5(4)
C(211) P(2) C(221) C(222) 45.0(5)
C(226) C(221) C(222) C(223) -1.1(8)
P(2) C(221) C(222) C(223) 177.1(4)
C(221) C(222) C(223) C(224) -0.3(8)
C(222) C(223) C(224) C(225) 1.0(8)
C(223) C(224) C(225) C(226) -0.4(8)
C(222) C(221) C(226) C(225) 1.8(8)
P(2) C(221) C(226) C(225) -176.4(4)
C(224) C(225) C(226) C(221) -1.0(8)
C(241) P(2) C(231) C(232) 167.8(4)
C(221) P(2) C(231) C(232) -71.0(4)
C(211) P(2) C(231) C(232) 47.4(5)
C(241) P(2) C(231) C(236) -15.3(5)
C(221) P(2) C(231) C(236) 105.9(4)
C(211) P(2) C(231) C(236) -135.6(4)
C(236) C(231) C(232) C(233) 0.1(8)
P(2) C(231) C(232) C(233) 177.1(4)
C(231) C(232) C(233) C(234) -0.1(8)
C(232) C(233) C(234) C(235) 0.4(8)
C(233) C(234) C(235) C(236) -0.7(9)
C(232) C(231) C(236) C(235) -0.3(8)
P(2) C(231) C(236) C(235) -177.2(4)
C(234) C(235) C(236) C(231) 0.6(8)
C(221) P(2) C(241) C(246) 17.7(5)
C(231) P(2) C(241) C(246) 137.1(5)
C(211) P(2) C(241) C(246) -102.3(5)
C(221) P(2) C(241) C(242) -166.4(4)
C(231) P(2) C(241) C(242) -47.0(5)
C(211) P(2) C(241) C(242) 73.6(5)
C(246) C(241) C(242) C(243) 1.1(9)
P(2) C(241) C(242) C(243) -174.7(4)
C(241) C(242) C(243) C(244) -0.5(9)
C(242) C(243) C(244) C(245) -0.9(11)
C(243) C(244) C(245) C(246) 1.6(11)
C(242) C(241) C(246) C(245) -0.4(9)
P(2) C(241) C(246) C(245) 175.3(5)
C(244) C(245) C(246) C(241) -0.9(10)
C(341) P(3) C(311) C(316) 6.3(5)
C(331) P(3) C(311) C(316) 126.5(4)
C(321) P(3) C(311) C(316) -112.5(4)
C(341) P(3) C(311) C(312) -171.4(4)
C(331) P(3) C(311) C(312) -51.3(4)
C(321) P(3) C(311) C(312) 69.8(4)
C(316) C(311) C(312) C(313) 2.4(7)
P(3) C(311) C(312) C(313) -179.8(4)
C(311) C(312) C(313) C(314) -0.8(8)
C(312) C(313) C(314) C(315) -1.0(8)
C(313) C(314) C(315) C(316) 1.3(8)
C(314) C(315) C(316) C(311) 0.3(8)
C(312) C(311) C(316) C(315) -2.2(7)
P(3) C(311) C(316) C(315) -179.8(4)
C(311) P(3) C(321) C(326) -4.1(5)
C(341) P(3) C(321) C(326) -124.5(4)
C(331) P(3) C(321) C(326) 114.7(4)
C(311) P(3) C(321) C(322) 174.0(4)
C(341) P(3) C(321) C(322) 53.5(5)
C(331) P(3) C(321) C(322) -67.2(4)
C(326) C(321) C(322) C(323) -0.7(8)
P(3) C(321) C(322) C(323) -178.8(4)
C(321) C(322) C(323) C(324) 0.8(8)
C(322) C(323) C(324) C(325) -0.3(9)
C(323) C(324) C(325) C(326) -0.3(9)
C(322) C(321) C(326) C(325) 0.1(8)
P(3) C(321) C(326) C(325) 178.0(4)
C(324) C(325) C(326) C(321) 0.4(8)
C(311) P(3) C(331) C(336) 132.1(4)
C(341) P(3) C(331) C(336) -107.9(5)
C(321) P(3) C(331) C(336) 11.1(5)
C(311) P(3) C(331) C(332) -49.6(4)
C(341) P(3) C(331) C(332) 70.4(4)
C(321) P(3) C(331) C(332) -170.7(4)
C(336) C(331) C(332) C(333) 1.3(8)
P(3) C(331) C(332) C(333) -177.0(4)
C(331) C(332) C(333) C(334) -1.0(8)
C(332) C(333) C(334) C(335) -1.0(9)
C(333) C(334) C(335) C(336) 2.8(9)
C(332) C(331) C(336) C(335) 0.4(8)
P(3) C(331) C(336) C(335) 178.6(4)
C(334) C(335) C(336) C(331) -2.5(8)
C(311) P(3) C(341) C(346) 92.3(5)
C(331) P(3) C(341) C(346) -25.9(5)
C(321) P(3) C(341) C(346) -146.8(4)
C(311) P(3) C(341) C(342) -84.7(5)
C(331) P(3) C(341) C(342) 157.2(4)
C(321) P(3) C(341) C(342) 36.2(5)
C(346) C(341) C(342) C(343) 1.0(8)
P(3) C(341) C(342) C(343) 178.0(4)
C(341) C(342) C(343) C(344) 0.2(9)
C(342) C(343) C(344) C(345) -1.5(10)
C(343) C(344) C(345) C(346) 1.5(10)
C(344) C(345) C(346) C(341) -0.3(9)
C(342) C(341) C(346) C(345) -0.9(8)
P(3) C(341) C(346) C(345) -177.9(5)
